data_7153418
loop_
_publ_author_name
'Maeda, Hiromitsu'
'Takayama, Mayumi'
'Kobayashi, Kazuki'
'Shinmori, Hideyuki'

_publ_section_title
;
 Modification at a boron unit: tuning electronic and optical properties of
 pi-conjugated acyclic anion receptors.
;
_journal_issue 19
_journal_name_full 'Organic &amp; biomolecular chemistry'
_journal_page_first 4308
_journal_page_last 4315
_journal_paper_doi 10.1039/c0ob00044b
_journal_volume 8
_journal_year 2010
_chemical_formula_sum 'C47 H71 B Br N3 O2'
_chemical_formula_weight 800.79
_chemical_name_systematic
;
?
;
_space_group_IT_number 2
_symmetry_cell_setting triclinic
_symmetry_Int_Tables_number 2
_symmetry_space_group_name_Hall '-P 1'
_symmetry_space_group_name_H-M 'P -1'
_atom_sites_solution_hydrogens geom
_atom_sites_solution_primary direct
_atom_sites_solution_secondary difmap
_audit_creation_method SHELXL-97
_cell_angle_alpha 96.453(13)
_cell_angle_beta 90.315(11)
_cell_angle_gamma 106.498(11)
_cell_formula_units_Z 2
_cell_length_a 9.031(2)
_cell_length_b 13.255(5)
_cell_length_c 19.555(6)
_cell_measurement_temperature 123(2)
_cell_volume 2228.5(12)
_computing_structure_refinement 'SHELXL-97 (Sheldrick, 1997)'
_computing_structure_solution 'SHELXS-97 (Sheldrick, 1990)'
_diffrn_ambient_temperature 123(2)
_diffrn_detector_area_resol_mean 10
_diffrn_measured_fraction_theta_full 0.990
_diffrn_measured_fraction_theta_max 0.990
_diffrn_measurement_device_type 'Rigaku RAXIS-RAPID'
_diffrn_measurement_method \w
_diffrn_radiation_monochromator graphite
_diffrn_radiation_source 'fine-focus sealed tube'
_diffrn_radiation_type MoK\a
_diffrn_radiation_wavelength 0.71075
_diffrn_reflns_av_R_equivalents 0.0296
_diffrn_reflns_av_sigmaI/netI 0.0360
_diffrn_reflns_limit_h_max 10
_diffrn_reflns_limit_h_min -9
_diffrn_reflns_limit_k_max 14
_diffrn_reflns_limit_k_min -14
_diffrn_reflns_limit_l_max 21
_diffrn_reflns_limit_l_min -21
_diffrn_reflns_number 15048
_diffrn_reflns_theta_full 23.50
_diffrn_reflns_theta_max 23.50
_diffrn_reflns_theta_min 3.09
_exptl_absorpt_coefficient_mu 0.962
_exptl_absorpt_correction_T_max 0.7613
_exptl_absorpt_correction_T_min 0.6715
_exptl_absorpt_correction_type none
_exptl_crystal_colour yellow
_exptl_crystal_density_diffrn 1.193
_exptl_crystal_density_method 'not measured'
_exptl_crystal_description prism
_exptl_crystal_F_000 860
_exptl_crystal_size_max 0.45
_exptl_crystal_size_mid 0.40
_exptl_crystal_size_min 0.30
_refine_diff_density_max 1.559
_refine_diff_density_min -2.507
_refine_diff_density_rms 0.098
_refine_ls_extinction_method none
_refine_ls_goodness_of_fit_ref 1.165
_refine_ls_hydrogen_treatment constr
_refine_ls_matrix_type full
_refine_ls_number_parameters 516
_refine_ls_number_reflns 6516
_refine_ls_number_restraints 45
_refine_ls_restrained_S_all 1.241
_refine_ls_R_factor_all 0.0703
_refine_ls_R_factor_gt 0.0631
_refine_ls_shift/su_max 0.030
_refine_ls_shift/su_mean 0.000
_refine_ls_structure_factor_coef Fsqd
_refine_ls_weighting_details 'calc w=1/[\s^2^(Fo^2^)+(0.0774P)^2^+6.0207P] where P=(Fo^2^+2Fc^2^)/3'
_refine_ls_weighting_scheme calc
_refine_ls_wR_factor_gt 0.1646
_refine_ls_wR_factor_ref 0.1711
_reflns_number_gt 5764
_reflns_number_total 6516
_reflns_threshold_expression >2sigma(I)
_cod_data_source_file c0ob00044b.txt
_cod_data_source_block 90915mae
_cod_original_cell_volume 2228.6(12)
_cod_original_sg_symbol_Hall -P1
_cod_original_sg_symbol_H-M 'P - 1'
_cod_database_code 7153418

loop_
_symmetry_equiv_pos_as_xyz
'x, y, z'
'-x, -y, -z'

loop_
_atom_site_label
_atom_site_type_symbol
_atom_site_fract_x
_atom_site_fract_y
_atom_site_fract_z
_atom_site_U_iso_or_equiv
_atom_site_adp_type
_atom_site_occupancy
_atom_site_symmetry_multiplicity
_atom_site_calc_flag
_atom_site_refinement_flags
_atom_site_disorder_assembly
_atom_site_disorder_group
O1 O 0.3896(3) 0.0965(2) 0.30270(15) 0.0194(7) Uani 1 1 d . . .
O2 O 0.5133(3) 0.1378(2) 0.19227(15) 0.0218(7) Uani 1 1 d . . .
C55 C 0.3989(5) 0.1973(3) 0.3173(2) 0.0178(9) Uani 1 1 d . . .
N2 N 0.6163(5) 0.4192(4) 0.1808(2) 0.0388(8) Uani 1 1 d U . .
H1 H 0.5971 0.4495 0.2208 0.047 Uiso 1 1 calc R . .
C57 C 0.2561(5) 0.1697(4) 0.4306(2) 0.0195(10) Uani 1 1 d . . .
N3 N 0.3793(4) 0.3352(3) 0.40875(19) 0.0213(8) Uani 1 1 d . . .
H2 H 0.4349 0.3890 0.3888 0.026 Uiso 1 1 calc R . .
C59 C 0.2286(5) 0.0317(3) 0.1898(2) 0.0207(10) Uani 1 1 d . . .
C60 C 0.2286(5) 0.2423(4) 0.4840(2) 0.0207(10) Uani 1 1 d . . .
C61 C 0.4549(5) 0.2686(4) 0.2699(2) 0.0210(10) Uani 1 1 d . . .
H3 H 0.4498 0.3394 0.2791 0.025 Uiso 1 1 calc R . .
N1 N 1.0620(4) 0.4553(3) 0.2771(2) 0.0229(9) Uani 1 1 d . . .
C63 C 0.3505(5) 0.2289(3) 0.3834(2) 0.0186(9) Uani 1 1 d . . .
C64 C 0.1040(5) 0.0578(4) 0.2204(2) 0.0240(10) Uani 1 1 d . . .
H4 H 0.1153 0.0887 0.2670 0.029 Uiso 1 1 calc R . .
C65 C 0.4591(5) -0.0491(4) 0.2251(2) 0.0213(10) Uani 1 1 d . . .
C66 C 0.0659(6) -0.0314(4) 0.0850(3) 0.0311(12) Uani 1 1 d . . .
H5 H 0.0541 -0.0622 0.0383 0.037 Uiso 1 1 calc R . .
C67 C 0.3084(5) 0.3424(4) 0.4688(2) 0.0218(10) Uani 1 1 d . . .
H6 H 0.3126 0.4067 0.4967 0.026 Uiso 1 1 calc R . .
C68 C 0.5177(5) 0.2373(4) 0.2097(2) 0.0199(10) Uani 1 1 d . . .
C69 C -0.0372(6) 0.0402(4) 0.1849(3) 0.0296(11) Uani 1 1 d . . .
H7 H -0.1205 0.0585 0.2074 0.036 Uiso 1 1 calc R . .
C70 C 0.5918(6) 0.3119(4) 0.1632(2) 0.0257(11) Uani 1 1 d . A .
C71 C 0.4346(5) -0.1131(4) 0.2788(2) 0.0246(10) Uani 1 1 d . . .
H8 H 0.3813 -0.0948 0.3179 0.029 Uiso 1 1 calc R . .
C72 C 0.1992(5) 0.0513(4) 0.4263(2) 0.0242(10) Uani 1 1 d . . .
H28 H 0.1683 0.0212 0.3779 0.029 Uiso 1 1 calc R . .
H29 H 0.1070 0.0308 0.4544 0.029 Uiso 1 1 calc R . .
C73 C 0.4863(6) -0.2024(4) 0.2763(3) 0.0300(12) Uani 1 1 d . . .
H9 H 0.4693 -0.2436 0.3138 0.036 Uiso 1 1 calc R . .
C74 C 0.9177(5) 0.3702(4) 0.2927(3) 0.0249(10) Uani 1 1 d . . .
H34 H 0.8502 0.4050 0.3202 0.030 Uiso 1 1 calc R . .
H35 H 0.8611 0.3371 0.2486 0.030 Uiso 1 1 calc R . .
B1 B 0.3966(6) 0.0527(4) 0.2277(3) 0.0203(11) Uani 1 1 d . . .
C76 C 1.1662(5) 0.4071(4) 0.2316(2) 0.0243(10) Uani 1 1 d . . .
H36 H 1.2625 0.4636 0.2259 0.029 Uiso 1 1 calc R . .
H37 H 1.1948 0.3535 0.2562 0.029 Uiso 1 1 calc R . .
C77 C 0.7888(5) 0.2014(4) 0.3397(3) 0.0274(11) Uani 1 1 d . . .
H38 H 0.7211 0.2369 0.3664 0.033 Uiso 1 1 calc R . .
H39 H 0.7381 0.1733 0.2938 0.033 Uiso 1 1 calc R . .
C78 C -0.0550(6) -0.0041(4) 0.1167(3) 0.0306(12) Uani 1 1 d . . .
H10 H -0.1503 -0.0155 0.0920 0.037 Uiso 1 1 calc R . .
C79 C 0.3243(6) 0.0051(4) 0.4520(3) 0.0329(12) Uani 1 1 d . . .
H11 H 0.4135 0.0219 0.4226 0.049 Uiso 1 1 calc R . .
H12 H 0.2827 -0.0720 0.4503 0.049 Uiso 1 1 calc R . .
H13 H 0.3568 0.0359 0.4995 0.049 Uiso 1 1 calc R . .
C80 C 0.1304(6) 0.2186(4) 0.5449(2) 0.0268(11) Uani 1 1 d . . .
H30 H 0.0264 0.1733 0.5284 0.032 Uiso 1 1 calc R . .
H31 H 0.1185 0.2858 0.5683 0.032 Uiso 1 1 calc R . .
C81 C 0.5614(6) -0.2316(4) 0.2204(3) 0.0353(13) Uani 1 1 d . . .
H14 H 0.5965 -0.2929 0.2187 0.042 Uiso 1 1 calc R . .
C82 C 0.9439(5) 0.2830(4) 0.3311(3) 0.0261(11) Uani 1 1 d . . .
H40 H 0.9938 0.3137 0.3769 0.031 Uiso 1 1 calc R . .
H41 H 1.0133 0.2482 0.3051 0.031 Uiso 1 1 calc R . .
C83 C 1.0075(5) 0.5349(4) 0.2409(3) 0.0264(11) Uani 1 1 d . . .
H42 H 0.9469 0.4974 0.1986 0.032 Uiso 1 1 calc R . .
H43 H 0.9375 0.5628 0.2714 0.032 Uiso 1 1 calc R . .
C84 C 1.0723(6) 0.7007(4) 0.1822(3) 0.0376(13) Uani 1 1 d . . .
H44 H 1.1595 0.7527 0.1634 0.045 Uiso 1 1 calc R . .
H45 H 1.0057 0.6580 0.1427 0.045 Uiso 1 1 calc R . .
C85 C 1.0759(6) 0.5707(4) 0.3933(3) 0.0348(12) Uani 1 1 d . . .
H46 H 0.9709 0.5254 0.4009 0.042 Uiso 1 1 calc R . .
H47 H 1.0652 0.6335 0.3731 0.042 Uiso 1 1 calc R . .
C86 C 0.5856(6) -0.1709(4) 0.1663(3) 0.0382(13) Uani 1 1 d . . .
H15 H 0.6365 -0.1911 0.1270 0.046 Uiso 1 1 calc R . .
C87 C 1.1563(5) 0.5091(4) 0.3431(3) 0.0261(11) Uani 1 1 d . . .
H48 H 1.1831 0.4542 0.3669 0.031 Uiso 1 1 calc R . .
H49 H 1.2541 0.5583 0.3303 0.031 Uiso 1 1 calc R . .
C88 C 0.6743(7) 0.4704(5) 0.1265(3) 0.0464(8) Uani 1 1 d U . .
H16 H 0.6985 0.5446 0.1246 0.056 Uiso 1 1 calc R . .
C89 C 0.5361(6) -0.0808(4) 0.1693(3) 0.0296(11) Uani 1 1 d . . .
H17 H 0.5554 -0.0395 0.1319 0.035 Uiso 1 1 calc R . .
C90 C 1.1006(6) 0.3550(4) 0.1608(3) 0.0309(11) Uani 1 1 d . . .
H50 H 1.0072 0.2955 0.1653 0.037 Uiso 1 1 calc R . .
H51 H 1.0701 0.4070 0.1354 0.037 Uiso 1 1 calc R . .
C91 C 0.1945(6) 0.1633(4) 0.5970(3) 0.0313(11) Uani 1 1 d . . .
H18 H 0.1997 0.0941 0.5753 0.047 Uiso 1 1 calc R . .
H19 H 0.1268 0.1534 0.6362 0.047 Uiso 1 1 calc R . .
H20 H 0.2984 0.2068 0.6132 0.047 Uiso 1 1 calc R . .
C92 C 1.2195(6) 0.3141(4) 0.1211(3) 0.0325(12) Uani 1 1 d . . .
H52 H 1.2451 0.2595 0.1457 0.039 Uiso 1 1 calc R . .
H53 H 1.3151 0.3732 0.1198 0.039 Uiso 1 1 calc R . .
C93 C 0.2048(5) -0.0141(4) 0.1211(2) 0.0264(11) Uani 1 1 d . . .
H21 H 0.2868 -0.0339 0.0985 0.032 Uiso 1 1 calc R . .
C94 C 1.1655(6) 0.6063(4) 0.4620(3) 0.0358(12) Uani 1 1 d . . .
H54 H 1.1050 0.6408 0.4940 0.043 Uiso 1 1 calc R . .
H55 H 1.1758 0.5429 0.4817 0.043 Uiso 1 1 calc R . .
C95 C 1.1360(6) 0.6275(4) 0.2215(3) 0.0378(13) Uani 1 1 d . . .
H56 H 1.2092 0.6004 0.1925 0.045 Uiso 1 1 calc R . .
H57 H 1.1934 0.6683 0.2638 0.045 Uiso 1 1 calc R . .
C96 C 0.8059(6) 0.1101(4) 0.3760(3) 0.0370(13) Uani 1 1 d . . .
H58 H 0.8727 0.0745 0.3498 0.056 Uiso 1 1 calc R . .
H59 H 0.7040 0.0596 0.3794 0.056 Uiso 1 1 calc R . .
H60 H 0.8521 0.1370 0.4223 0.056 Uiso 1 1 calc R . .
C97 C 0.9800(7) 0.7599(5) 0.2265(4) 0.0569(18) Uani 1 1 d . . .
H61 H 0.8919 0.7089 0.2443 0.085 Uiso 1 1 calc R . .
H62 H 0.9423 0.8053 0.1988 0.085 Uiso 1 1 calc R . .
H63 H 1.0459 0.8036 0.2650 0.085 Uiso 1 1 calc R . .
C101 C 1.1640(7) 0.2663(5) 0.0473(3) 0.0433(14) Uani 1 1 d . . .
H64 H 1.0695 0.2076 0.0481 0.065 Uiso 1 1 calc R . .
H65 H 1.2443 0.2400 0.0244 0.065 Uiso 1 1 calc R . .
H66 H 1.1426 0.3208 0.0220 0.065 Uiso 1 1 calc R . .
C102 C 1.3250(7) 0.6822(5) 0.4579(3) 0.0434(14) Uani 1 1 d . . .
H67 H 1.3906 0.6457 0.4316 0.065 Uiso 1 1 calc R . .
H68 H 1.3705 0.7074 0.5045 0.065 Uiso 1 1 calc R . .
H69 H 1.3172 0.7426 0.4350 0.065 Uiso 1 1 calc R . .
C116 C 0.6922(8) 0.3970(5) 0.0751(3) 0.0565(8) Uani 1 1 d DU A .
C106 C 0.6350(10) 0.2972(4) 0.0955(3) 0.064(2) Uani 1 1 d . . .
Br1 Br 0.61115(6) 0.54408(4) 0.33815(2) 0.0294(2) Uani 1 1 d . . .
C109 C 0.667(3) 0.1930(13) 0.0615(8) 0.035(5) Uani 0.47(3) 1 d P A 2
H70 H 0.7541 0.2101 0.0303 0.042 Uiso 0.47(3) 1 calc PR A 2
H71 H 0.6930 0.1532 0.0973 0.042 Uiso 0.47(3) 1 calc PR A 2
C110 C 0.524(2) 0.1290(17) 0.0221(9) 0.054(5) Uani 0.47(3) 1 d P A 2
H72 H 0.4405 0.1069 0.0540 0.082 Uiso 0.47(3) 1 calc PR A 2
H73 H 0.5426 0.0662 -0.0035 0.082 Uiso 0.47(3) 1 calc PR A 2
H74 H 0.4934 0.1716 -0.0103 0.082 Uiso 0.47(3) 1 calc PR A 2
C111 C 0.5773(19) 0.1928(14) 0.0470(7) 0.032(6) Uani 0.53(3) 1 d P A 1
H75 H 0.4845 0.1437 0.0641 0.038 Uiso 0.53(3) 1 calc PR A 1
H76 H 0.5560 0.2051 -0.0006 0.038 Uiso 0.53(3) 1 calc PR A 1
C112 C 0.7196(17) 0.1538(15) 0.0524(7) 0.037(4) Uani 0.53(3) 1 d P A 1
H77 H 0.8081 0.2037 0.0341 0.056 Uiso 0.53(3) 1 calc PR A 1
H78 H 0.7003 0.0838 0.0257 0.056 Uiso 0.53(3) 1 calc PR A 1
H79 H 0.7421 0.1488 0.1008 0.056 Uiso 0.53(3) 1 calc PR A 1
C117 C 0.7407(8) 0.4229(6) 0.0017(3) 0.0656(9) Uani 1 1 d DU . .
H80 H 0.8173 0.4938 0.0063 0.079 Uiso 1 1 calc R A .
H81 H 0.7945 0.3713 -0.0176 0.079 Uiso 1 1 calc R . .
C118 C 0.6136(9) 0.4229(6) -0.0519(3) 0.0712(10) Uani 1 1 d DU A .
H82 H 0.5381 0.3527 -0.0587 0.107 Uiso 1 1 calc R . .
H83 H 0.6609 0.4401 -0.0957 0.107 Uiso 1 1 calc R . .
H84 H 0.5617 0.4760 -0.0351 0.107 Uiso 1 1 calc R . .

loop_
_atom_site_aniso_label
_atom_site_aniso_U_11
_atom_site_aniso_U_22
_atom_site_aniso_U_33
_atom_site_aniso_U_23
_atom_site_aniso_U_13
_atom_site_aniso_U_12
O1 0.0232(16) 0.0166(16) 0.0171(15) 0.0016(12) -0.0001(13) 0.0036(13)
O2 0.0236(17) 0.0189(17) 0.0203(16) 0.0014(13) 0.0014(13) 0.0023(13)
C55 0.013(2) 0.019(2) 0.021(2) 0.0018(18) -0.0041(18) 0.0031(17)
N2 0.0447(15) 0.0378(14) 0.0372(14) 0.0131(13) 0.0060(13) 0.0139(13)
C57 0.016(2) 0.024(2) 0.019(2) 0.0034(19) -0.0051(18) 0.0056(18)
N3 0.027(2) 0.0161(19) 0.020(2) 0.0029(16) 0.0001(16) 0.0037(16)
C59 0.028(2) 0.014(2) 0.020(2) 0.0064(18) -0.0002(19) 0.0026(19)
C60 0.021(2) 0.026(2) 0.018(2) 0.0027(19) 0.0001(18) 0.0105(19)
C61 0.021(2) 0.018(2) 0.022(2) 0.0026(19) -0.0031(19) 0.0032(19)
N1 0.0167(19) 0.022(2) 0.031(2) 0.0055(17) 0.0005(16) 0.0063(16)
C63 0.018(2) 0.018(2) 0.020(2) 0.0027(18) -0.0018(18) 0.0056(18)
C64 0.025(2) 0.019(2) 0.026(2) 0.0020(19) -0.001(2) 0.0038(19)
C65 0.018(2) 0.020(2) 0.023(2) 0.0012(19) -0.0040(19) 0.0018(18)
C66 0.035(3) 0.032(3) 0.021(2) 0.000(2) -0.006(2) 0.002(2)
C67 0.028(2) 0.021(2) 0.019(2) 0.0001(19) -0.0014(19) 0.012(2)
C68 0.017(2) 0.023(2) 0.018(2) 0.0010(19) -0.0028(18) 0.0026(18)
C69 0.024(3) 0.029(3) 0.038(3) 0.006(2) 0.003(2) 0.009(2)
C70 0.033(3) 0.017(2) 0.024(2) 0.0035(19) 0.003(2) 0.001(2)
C71 0.025(2) 0.023(2) 0.023(2) 0.002(2) -0.003(2) 0.003(2)
C72 0.028(2) 0.021(2) 0.022(2) 0.0043(19) 0.006(2) 0.003(2)
C73 0.026(3) 0.024(3) 0.037(3) 0.011(2) -0.009(2) 0.001(2)
C74 0.017(2) 0.022(2) 0.036(3) 0.007(2) 0.002(2) 0.0050(19)
B1 0.024(3) 0.017(3) 0.017(3) 0.002(2) 0.003(2) 0.000(2)
C76 0.020(2) 0.024(2) 0.030(3) 0.006(2) 0.002(2) 0.0076(19)
C77 0.023(2) 0.029(3) 0.032(3) 0.012(2) 0.002(2) 0.007(2)
C78 0.022(3) 0.032(3) 0.035(3) 0.006(2) -0.008(2) 0.003(2)
C79 0.049(3) 0.029(3) 0.028(3) 0.012(2) 0.011(2) 0.020(2)
C80 0.028(3) 0.029(3) 0.025(2) 0.003(2) 0.003(2) 0.010(2)
C81 0.025(3) 0.024(3) 0.060(4) 0.010(3) 0.001(3) 0.011(2)
C82 0.023(2) 0.026(3) 0.032(3) 0.009(2) -0.002(2) 0.008(2)
C83 0.022(2) 0.022(2) 0.038(3) 0.012(2) -0.001(2) 0.009(2)
C84 0.037(3) 0.027(3) 0.049(3) 0.019(2) 0.007(3) 0.004(2)
C85 0.028(3) 0.036(3) 0.040(3) 0.000(2) 0.005(2) 0.011(2)
C86 0.036(3) 0.032(3) 0.051(3) 0.005(3) 0.016(3) 0.016(2)
C87 0.019(2) 0.024(2) 0.034(3) 0.001(2) -0.001(2) 0.006(2)
C88 0.0516(13) 0.0444(13) 0.0442(12) 0.0117(11) 0.0063(11) 0.0129(11)
C89 0.031(3) 0.026(3) 0.034(3) 0.008(2) 0.005(2) 0.010(2)
C90 0.027(3) 0.031(3) 0.034(3) 0.002(2) -0.006(2) 0.008(2)
C91 0.038(3) 0.032(3) 0.024(3) 0.005(2) 0.004(2) 0.009(2)
C92 0.035(3) 0.036(3) 0.028(3) 0.002(2) 0.000(2) 0.011(2)
C93 0.025(3) 0.030(3) 0.023(3) 0.004(2) 0.001(2) 0.005(2)
C94 0.042(3) 0.039(3) 0.033(3) 0.006(2) 0.007(2) 0.022(3)
C95 0.025(3) 0.030(3) 0.061(4) 0.019(3) 0.009(3) 0.006(2)
C96 0.032(3) 0.037(3) 0.044(3) 0.021(3) 0.004(2) 0.006(2)
C97 0.049(4) 0.035(3) 0.096(5) 0.030(4) 0.020(4) 0.018(3)
C101 0.047(3) 0.042(3) 0.036(3) -0.003(3) -0.006(3) 0.007(3)
C102 0.044(3) 0.049(4) 0.036(3) -0.006(3) -0.002(3) 0.017(3)
C116 0.0599(11) 0.0542(11) 0.0541(11) 0.0087(8) 0.0060(8) 0.0133(8)
C106 0.122(6) 0.021(3) 0.035(3) 0.002(3) 0.038(4) -0.003(3)
Br1 0.0335(3) 0.0179(3) 0.0321(3) -0.0013(2) 0.0074(2) 0.0015(2)
C109 0.051(13) 0.028(9) 0.031(8) 0.011(6) 0.025(9) 0.014(9)
C110 0.056(10) 0.046(10) 0.038(8) -0.015(8) 0.000(7) -0.016(9)
C111 0.020(7) 0.062(14) 0.022(7) 0.019(8) 0.001(6) 0.019(9)
C112 0.032(7) 0.044(9) 0.035(7) 0.008(6) 0.003(5) 0.008(6)
C117 0.0683(11) 0.0630(11) 0.0632(11) 0.0081(7) 0.0057(7) 0.0145(7)
C118 0.0730(13) 0.0689(12) 0.0685(13) 0.0081(8) 0.0047(8) 0.0151(8)

loop_
_atom_type_symbol
_atom_type_description
_atom_type_scat_dispersion_real
_atom_type_scat_dispersion_imag
_atom_type_scat_source
C C 0.0033 0.0016 'International Tables Vol C Tables 4.2.6.8 and 6.1.1.4'
H H 0.0000 0.0000 'International Tables Vol C Tables 4.2.6.8 and 6.1.1.4'
B B 0.0013 0.0007 'International Tables Vol C Tables 4.2.6.8 and 6.1.1.4'
N N 0.0061 0.0033 'International Tables Vol C Tables 4.2.6.8 and 6.1.1.4'
O O 0.0106 0.0060 'International Tables Vol C Tables 4.2.6.8 and 6.1.1.4'
Br Br -0.2901 2.4595 'International Tables Vol C Tables 4.2.6.8 and 6.1.1.4'

loop_
_geom_angle_atom_site_label_1
_geom_angle_atom_site_label_2
_geom_angle_atom_site_label_3
_geom_angle
C55 O1 B1 118.7(3)
C68 O2 B1 117.8(3)
O1 C55 C61 120.8(4)
O1 C55 C63 116.8(4)
C61 C55 C63 122.5(4)
C88 N2 C70 109.0(5)
C88 N2 H1 125.5
C70 N2 H1 125.5
C63 C57 C60 107.4(4)
C63 C57 C72 126.5(4)
C60 C57 C72 126.1(4)
C67 N3 C63 108.9(4)
C67 N3 H2 125.5
C63 N3 H2 125.5
C64 C59 C93 116.2(4)
C64 C59 B1 124.5(4)
C93 C59 B1 119.3(4)
C67 C60 C57 106.5(4)
C67 C60 C80 125.6(4)
C57 C60 C80 127.8(4)
C68 C61 C55 120.6(4)
C68 C61 H3 119.7
C55 C61 H3 119.7
C76 N1 C74 110.6(3)
C76 N1 C83 110.9(4)
C74 N1 C83 106.6(3)
C76 N1 C87 107.0(3)
C74 N1 C87 111.1(4)
C83 N1 C87 110.8(4)
N3 C63 C57 107.0(4)
N3 C63 C55 121.5(4)
C57 C63 C55 131.1(4)
C69 C64 C59 122.3(4)
C69 C64 H4 118.9
C59 C64 H4 118.9
C89 C65 C71 116.3(4)
C89 C65 B1 122.3(4)
C71 C65 B1 121.4(4)
C78 C66 C93 120.0(5)
C78 C66 H5 120.0
C93 C66 H5 120.0
N3 C67 C60 110.1(4)
N3 C67 H6 125.0
C60 C67 H6 125.0
O2 C68 C61 121.3(4)
O2 C68 C70 116.8(4)
C61 C68 C70 121.9(4)
C64 C69 C78 119.6(5)
C64 C69 H7 120.2
C78 C69 H7 120.2
N2 C70 C106 107.2(4)
N2 C70 C68 120.8(4)
C106 C70 C68 131.6(4)
C73 C71 C65 121.6(5)
C73 C71 H8 119.2
C65 C71 H8 119.2
C57 C72 C79 111.3(4)
C57 C72 H28 109.4
C79 C72 H28 109.4
C57 C72 H29 109.4
C79 C72 H29 109.4
H28 C72 H29 108.0
C81 C73 C71 120.5(5)
C81 C73 H9 119.8
C71 C73 H9 119.8
C82 C74 N1 116.0(4)
C82 C74 H34 108.3
N1 C74 H34 108.3
C82 C74 H35 108.3
N1 C74 H35 108.3
H34 C74 H35 107.4
O1 B1 O2 108.1(3)
O1 B1 C65 108.9(4)
O2 B1 C65 108.1(4)
O1 B1 C59 109.0(4)
O2 B1 C59 107.7(4)
C65 B1 C59 114.9(4)
C90 C76 N1 116.6(4)
C90 C76 H36 108.1
N1 C76 H36 108.1
C90 C76 H37 108.1
N1 C76 H37 108.1
H36 C76 H37 107.3
C96 C77 C82 112.7(4)
C96 C77 H38 109.1
C82 C77 H38 109.1
C96 C77 H39 109.1
C82 C77 H39 109.1
H38 C77 H39 107.8
C66 C78 C69 119.6(4)
C66 C78 H10 120.2
C69 C78 H10 120.2
C72 C79 H11 109.5
C72 C79 H12 109.5
H11 C79 H12 109.5
C72 C79 H13 109.5
H11 C79 H13 109.5
H12 C79 H13 109.5
C60 C80 C91 114.2(4)
C60 C80 H30 108.7
C91 C80 H30 108.7
C60 C80 H31 108.7
C91 C80 H31 108.7
H30 C80 H31 107.6
C73 C81 C86 119.2(5)
C73 C81 H14 120.4
C86 C81 H14 120.4
C74 C82 C77 109.6(4)
C74 C82 H40 109.8
C77 C82 H40 109.8
C74 C82 H41 109.8
C77 C82 H41 109.8
H40 C82 H41 108.2
C95 C83 N1 114.7(4)
C95 C83 H42 108.6
N1 C83 H42 108.6
C95 C83 H43 108.6
N1 C83 H43 108.6
H42 C83 H43 107.6
C97 C84 C95 113.0(5)
C97 C84 H44 109.0
C95 C84 H44 109.0
C97 C84 H45 109.0
C95 C84 H45 109.0
H44 C84 H45 107.8
C87 C85 C94 111.6(4)
C87 C85 H46 109.3
C94 C85 H46 109.3
C87 C85 H47 109.3
C94 C85 H47 109.3
H46 C85 H47 108.0
C81 C86 C89 120.2(5)
C81 C86 H15 119.9
C89 C86 H15 119.9
C85 C87 N1 115.0(4)
C85 C87 H48 108.5
N1 C87 H48 108.5
C85 C87 H49 108.5
N1 C87 H49 108.5
H48 C87 H49 107.5
N2 C88 C116 108.0(5)
N2 C88 H16 126.0
C116 C88 H16 126.0
C65 C89 C86 122.1(5)
C65 C89 H17 119.0
C86 C89 H17 119.0
C92 C90 C76 110.2(4)
C92 C90 H50 109.6
C76 C90 H50 109.6
C92 C90 H51 109.6
C76 C90 H51 109.6
H50 C90 H51 108.1
C80 C91 H18 109.5
C80 C91 H19 109.5
H18 C91 H19 109.5
C80 C91 H20 109.5
H18 C91 H20 109.5
H19 C91 H20 109.5
C90 C92 C101 113.0(4)
C90 C92 H52 109.0
C101 C92 H52 109.0
C90 C92 H53 109.0
C101 C92 H53 109.0
H52 C92 H53 107.8
C66 C93 C59 122.3(5)
C66 C93 H21 118.9
C59 C93 H21 118.9
C102 C94 C85 114.4(5)
C102 C94 H54 108.7
C85 C94 H54 108.7
C102 C94 H55 108.7
C85 C94 H55 108.7
H54 C94 H55 107.6
C83 C95 C84 111.4(4)
C83 C95 H56 109.3
C84 C95 H56 109.3
C83 C95 H57 109.3
C84 C95 H57 109.3
H56 C95 H57 108.0
C77 C96 H58 109.5
C77 C96 H59 109.5
H58 C96 H59 109.5
C77 C96 H60 109.5
H58 C96 H60 109.5
H59 C96 H60 109.5
C84 C97 H61 109.5
C84 C97 H62 109.5
H61 C97 H62 109.5
C84 C97 H63 109.5
H61 C97 H63 109.5
H62 C97 H63 109.5
C92 C101 H64 109.5
C92 C101 H65 109.5
H64 C101 H65 109.5
C92 C101 H66 109.5
H64 C101 H66 109.5
H65 C101 H66 109.5
C94 C102 H67 109.5
C94 C102 H68 109.5
H67 C102 H68 109.5
C94 C102 H69 109.5
H67 C102 H69 109.5
H68 C102 H69 109.5
C88 C116 C106 109.0(5)
C88 C116 C117 123.7(6)
C106 C116 C117 126.4(6)
C70 C106 C116 106.6(5)
C70 C106 C111 124.6(6)
C116 C106 C111 125.7(6)
C70 C106 C109 123.8(7)
C116 C106 C109 126.3(7)
C111 C106 C109 31.8(7)
C110 C109 C106 107(2)
C110 C109 H70 110.3
C106 C109 H70 110.3
C110 C109 H71 110.3
C106 C109 H71 110.3
H70 C109 H71 108.5
C109 C110 H72 109.5
C109 C110 H73 109.5
H72 C110 H73 109.5
C109 C110 H74 109.5
H72 C110 H74 109.5
H73 C110 H74 109.5
C112 C111 C106 98.4(14)
C112 C111 H75 112.1
C106 C111 H75 112.1
C112 C111 H76 112.1
C106 C111 H76 112.1
H75 C111 H76 109.7
C118 C117 C116 118.5(6)
C118 C117 H80 107.7
C116 C117 H80 107.7
C118 C117 H81 107.7
C116 C117 H81 107.7
H80 C117 H81 107.1
C117 C118 H82 109.5
C117 C118 H83 109.5
H82 C118 H83 109.5
C117 C118 H84 109.5
H82 C118 H84 109.5
H83 C118 H84 109.5

loop_
_geom_bond_atom_site_label_1
_geom_bond_atom_site_label_2
_geom_bond_distance
O1 C55 1.312(5)
O1 B1 1.524(6)
O2 C68 1.314(5)
O2 B1 1.540(6)
C55 C61 1.392(6)
C55 C63 1.425(6)
N2 C88 1.351(7)
N2 C70 1.379(7)
N2 H1 0.8800
C57 C63 1.409(6)
C57 C60 1.412(6)
C57 C72 1.499(6)
N3 C67 1.348(6)
N3 C63 1.389(6)
N3 H2 0.8800
C59 C64 1.388(7)
C59 C93 1.398(7)
C59 B1 1.622(7)
C60 C67 1.383(7)
C60 C80 1.497(6)
C61 C68 1.383(6)
C61 H3 0.9500
N1 C76 1.519(6)
N1 C74 1.520(6)
N1 C83 1.521(6)
N1 C87 1.527(6)
C64 C69 1.395(7)
C64 H4 0.9500
C65 C89 1.386(7)
C65 C71 1.403(7)
C65 B1 1.600(7)
C66 C78 1.375(7)
C66 C93 1.384(7)
C66 H5 0.9500
C67 H6 0.9500
C68 C70 1.443(6)
C69 C78 1.384(7)
C69 H7 0.9500
C70 C106 1.392(7)
C71 C73 1.386(7)
C71 H8 0.9500
C72 C79 1.536(7)
C72 H28 0.9900
C72 H29 0.9900
C73 C81 1.367(8)
C73 H9 0.9500
C74 C82 1.517(6)
C74 H34 0.9900
C74 H35 0.9900
C76 C90 1.513(7)
C76 H36 0.9900
C76 H37 0.9900
C77 C96 1.514(7)
C77 C82 1.531(6)
C77 H38 0.9900
C77 H39 0.9900
C78 H10 0.9500
C79 H11 0.9800
C79 H12 0.9800
C79 H13 0.9800
C80 C91 1.520(7)
C80 H30 0.9900
C80 H31 0.9900
C81 C86 1.380(8)
C81 H14 0.9500
C82 H40 0.9900
C82 H41 0.9900
C83 C95 1.516(7)
C83 H42 0.9900
C83 H43 0.9900
C84 C97 1.512(9)
C84 C95 1.532(7)
C84 H44 0.9900
C84 H45 0.9900
C85 C87 1.524(7)
C85 C94 1.520(8)
C85 H46 0.9900
C85 H47 0.9900
C86 C89 1.385(7)
C86 H15 0.9500
C87 H48 0.9900
C87 H49 0.9900
C88 C116 1.363(9)
C88 H16 0.9500
C89 H17 0.9500
C90 C92 1.515(7)
C90 H50 0.9900
C90 H51 0.9900
C91 H18 0.9800
C91 H19 0.9800
C91 H20 0.9800
C92 C101 1.531(7)
C92 H52 0.9900
C92 H53 0.9900
C93 H21 0.9500
C94 C102 1.513(8)
C94 H54 0.9900
C94 H55 0.9900
C95 H56 0.9900
C95 H57 0.9900
C96 H58 0.9800
C96 H59 0.9800
C96 H60 0.9800
C97 H61 0.9800
C97 H62 0.9800
C97 H63 0.9800
C101 H64 0.9800
C101 H65 0.9800
C101 H66 0.9800
C102 H67 0.9800
C102 H68 0.9800
C102 H69 0.9800
C116 C106 1.381(9)
C116 C117 1.550(5)
C106 C111 1.54(2)
C106 C109 1.57(2)
C109 C110 1.48(2)
C109 H70 0.9900
C109 H71 0.9900
C110 H72 0.9800
C110 H73 0.9800
C110 H74 0.9800
C111 C112 1.52(2)
C111 H75 0.9900
C111 H76 0.9900
C112 H77 0.9800
C112 H78 0.9800
C112 H79 0.9800
C117 C118 1.549(5)
C117 H80 0.9900
C117 H81 0.9900
C118 H82 0.9800
C118 H83 0.9800
C118 H84 0.9800

loop_
_geom_torsion_atom_site_label_1
_geom_torsion_atom_site_label_2
_geom_torsion_atom_site_label_3
_geom_torsion_atom_site_label_4
_geom_torsion
B1 O1 C55 C61 -17.1(6)
B1 O1 C55 C63 163.3(4)
C63 C57 C60 C67 -1.2(5)
C72 C57 C60 C67 177.1(4)
C63 C57 C60 C80 177.7(4)
C72 C57 C60 C80 -4.0(7)
O1 C55 C61 C68 -7.2(6)
C63 C55 C61 C68 172.3(4)
C67 N3 C63 C57 0.6(5)
C67 N3 C63 C55 174.1(4)
C60 C57 C63 N3 0.4(5)
C72 C57 C63 N3 -177.9(4)
C60 C57 C63 C55 -172.2(4)
C72 C57 C63 C55 9.5(7)
O1 C55 C63 N3 169.0(4)
C61 C55 C63 N3 -10.5(6)
O1 C55 C63 C57 -19.3(7)
C61 C55 C63 C57 161.2(4)
C93 C59 C64 C69 -0.3(7)
B1 C59 C64 C69 178.5(4)
C63 N3 C67 C60 -1.3(5)
C57 C60 C67 N3 1.6(5)
C80 C60 C67 N3 -177.3(4)
B1 O2 C68 C61 18.0(6)
B1 O2 C68 C70 -162.3(4)
C55 C61 C68 O2 6.5(6)
C55 C61 C68 C70 -173.1(4)
C59 C64 C69 C78 -0.4(7)
C88 N2 C70 C106 -0.7(7)
C88 N2 C70 C68 -174.6(5)
O2 C68 C70 N2 -173.1(4)
C61 C68 C70 N2 6.5(7)
O2 C68 C70 C106 14.7(9)
C61 C68 C70 C106 -165.7(7)
C89 C65 C71 C73 0.7(7)
B1 C65 C71 C73 178.9(4)
C63 C57 C72 C79 80.1(5)
C60 C57 C72 C79 -97.8(5)
C65 C71 C73 C81 -0.9(7)
C76 N1 C74 C82 61.2(5)
C83 N1 C74 C82 -178.3(4)
C87 N1 C74 C82 -57.5(5)
C55 O1 B1 O2 37.4(5)
C55 O1 B1 C65 154.6(4)
C55 O1 B1 C59 -79.4(4)
C68 O2 B1 O1 -37.8(5)
C68 O2 B1 C65 -155.5(4)
C68 O2 B1 C59 79.8(4)
C89 C65 B1 O1 -153.3(4)
C71 C65 B1 O1 28.5(6)
C89 C65 B1 O2 -36.1(6)
C71 C65 B1 O2 145.8(4)
C89 C65 B1 C59 84.1(5)
C71 C65 B1 C59 -94.0(5)
C64 C59 B1 O1 4.5(6)
C93 C59 B1 O1 -176.6(4)
C64 C59 B1 O2 -112.5(5)
C93 C59 B1 O2 66.3(5)
C64 C59 B1 C65 127.0(5)
C93 C59 B1 C65 -54.1(6)
C74 N1 C76 C90 62.7(5)
C83 N1 C76 C90 -55.3(5)
C87 N1 C76 C90 -176.2(4)
C93 C66 C78 C69 -0.4(8)
C64 C69 C78 C66 0.8(7)
C67 C60 C80 C91 -112.7(5)
C57 C60 C80 C91 68.7(6)
C71 C73 C81 C86 0.1(7)
N1 C74 C82 C77 -177.3(4)
C96 C77 C82 C74 178.5(4)
C76 N1 C83 C95 -60.2(5)
C74 N1 C83 C95 179.5(4)
C87 N1 C83 C95 58.4(5)
C73 C81 C86 C89 0.9(8)
C94 C85 C87 N1 170.7(4)
C76 N1 C87 C85 175.1(4)
C74 N1 C87 C85 -64.2(5)
C83 N1 C87 C85 54.1(5)
C70 N2 C88 C116 -2.0(7)
C71 C65 C89 C86 0.3(7)
B1 C65 C89 C86 -177.9(5)
C81 C86 C89 C65 -1.1(8)
N1 C76 C90 C92 178.2(4)
C76 C90 C92 C101 -176.5(4)
C78 C66 C93 C59 -0.5(8)
C64 C59 C93 C66 0.8(7)
B1 C59 C93 C66 -178.1(4)
C87 C85 C94 C102 62.8(6)
N1 C83 C95 C84 177.1(4)
C97 C84 C95 C83 68.4(7)
N2 C88 C116 C106 4.0(8)
N2 C88 C116 C117 173.7(6)
N2 C70 C106 C116 3.1(8)
C68 C70 C106 C116 176.1(6)
N2 C70 C106 C111 -157.8(9)
C68 C70 C106 C111 15.2(14)
N2 C70 C106 C109 163.5(12)
C68 C70 C106 C109 -23.5(16)
C88 C116 C106 C70 -4.4(9)
C117 C116 C106 C70 -173.7(6)
C88 C116 C106 C111 156.2(9)
C117 C116 C106 C111 -13.1(14)
C88 C116 C106 C109 -164.1(13)
C117 C116 C106 C109 26.5(16)
C70 C106 C109 C110 97.4(13)
C116 C106 C109 C110 -106.1(12)
C111 C106 C109 C110 -5.0(10)
C70 C106 C111 C112 -101.7(11)
C116 C106 C111 C112 101.1(11)
C109 C106 C111 C112 -1.8(11)
C88 C116 C117 C118 -85.3(9)
C106 C116 C117 C118 82.6(10)
